data_2011917
loop_
_publ_author_name
'Lensink, Cornelis'
'Gainsford, Graeme J.'
'Baxter, Neville I.'

_publ_section_title
{<i>N</i>-[2-(\h^5^-Cyclopentadienyl)ethyl]-4-toluenesulfonamido-<i>N</i>,<i>O</i>}(tetrahydrofuran-<i>O</i>)bis(trifluoromethanesulfonato-<i>O</i>)titanium(II)
_journal_issue 4
_journal_name_full 'Acta Crystallographica Section C'
_journal_page_first 366
_journal_page_last 367
_journal_paper_doi 10.1107/S0108270100020515
_journal_volume 57
_journal_year 2001
_chemical_formula_iupac '[Ti (C F3 O3 S)2 (C4 H8 O) (C14 H15 N O2 S)]'
_chemical_formula_moiety 'C20 H23 F6 N O9 S3 Ti'
_chemical_formula_sum 'C20 H23 F6 N O9 S3 Ti'
_chemical_formula_weight 679.47
_chemical_name_systematic
;
{N-[2-(\h^5^-cyclopentadienyl)ethyl]-4-toluenesulfonamido-N,O}
(tetrahydrofuran-O)bis(trifluoromethanesulfonato-O)titanium(II)
;
_space_group_IT_number 14
_symmetry_cell_setting monoclinic
_symmetry_space_group_name_Hall '-P 2ybc'
_symmetry_space_group_name_H-M 'P 1 21/c 1'
_audit_creation_method SHELXL97
_cell_angle_alpha 90
_cell_angle_beta 116.939(4)
_cell_angle_gamma 90
_cell_formula_units_Z 4
_cell_length_a 20.674(7)
_cell_length_b 7.653(2)
_cell_length_c 19.211(6)
_cell_measurement_reflns_used 8118
_cell_measurement_temperature 168(2)
_cell_measurement_theta_max 26.2
_cell_measurement_theta_min 2.54
_cell_volume 2709.7(14)
_computing_cell_refinement SMART
_computing_data_collection 'SMART (Siemens, 1996)'
_computing_data_reduction 'SAINT (Siemens, 1996) and SADABS (Sheldrick, 1996)'
_computing_molecular_graphics
;
WINGX (Farrugia, 1999) and ORTEP3 for Windows (Farrugia, 1997), based on
ORTEPII (Johnson, 1976)
;
_computing_structure_refinement 'SHELXL97 (Sheldrick, 1997)'
_computing_structure_solution 'SHELXS97 (Sheldrick, 1997)'
_diffrn_ambient_temperature 168(2)
_diffrn_detector_area_resol_mean 8.192
_diffrn_measured_fraction_theta_full .991
_diffrn_measured_fraction_theta_max .991
_diffrn_measurement_device_type 'Siemens SMART CCD area-detector'
_diffrn_measurement_method '\f and \w'
_diffrn_radiation_monochromator graphite
_diffrn_radiation_source 'fine-focus sealed tube'
_diffrn_radiation_type MoK\a
_diffrn_radiation_wavelength .71073
_diffrn_reflns_av_R_equivalents .089
_diffrn_reflns_av_sigmaI/netI .064
_diffrn_reflns_limit_h_max 25
_diffrn_reflns_limit_h_min -25
_diffrn_reflns_limit_k_max 9
_diffrn_reflns_limit_k_min -6
_diffrn_reflns_limit_l_max 23
_diffrn_reflns_limit_l_min -23
_diffrn_reflns_number 33169
_diffrn_reflns_theta_full 26.38
_diffrn_reflns_theta_max 26.38
_diffrn_reflns_theta_min 2.12
_diffrn_standards_decay_% 0
_exptl_absorpt_coefficient_mu .638
_exptl_absorpt_correction_T_max .775
_exptl_absorpt_correction_T_min .465
_exptl_absorpt_correction_type multi-scan
_exptl_absorpt_process_details '(Blessing, 1995)'
_exptl_crystal_colour yellow
_exptl_crystal_density_diffrn 1.666
_exptl_crystal_density_method 'not measured'
_exptl_crystal_description block
_exptl_crystal_F_000 1384
_exptl_crystal_size_max .60
_exptl_crystal_size_mid .46
_exptl_crystal_size_min .40
_refine_diff_density_max .56
_refine_diff_density_min -.61
_refine_ls_extinction_method none
_refine_ls_goodness_of_fit_ref .964
_refine_ls_hydrogen_treatment constr
_refine_ls_matrix_type full
_refine_ls_number_parameters 362
_refine_ls_number_reflns 5499
_refine_ls_number_restraints 0
_refine_ls_restrained_S_all .964
_refine_ls_R_factor_all .088
_refine_ls_R_factor_gt .044
_refine_ls_shift/su_max .006
_refine_ls_shift/su_mean .000
_refine_ls_structure_factor_coef Fsqd
_refine_ls_weighting_details 'calc w = 1/[\s^2^(Fo^2^)+(0.0700P)^2^] where P=(Fo^2^+2Fc^2^)/3'
_refine_ls_weighting_scheme calc
_refine_ls_wR_factor_ref .120
_reflns_number_gt 3496
_reflns_number_total 5499
_reflns_threshold_expression I>2\s(I)
_cod_data_source_file ta1308.cif
_cod_data_source_block I
_cod_depositor_comments
;
The following automatic conversions were performed:
'_geom_bond_publ_flag' value 'Y' changed to 'y' according to
'/home/saulius/struct/CIF-dictionaries/cif_core.dic' dictionary named
'cif_core.dic' version 2.4.1 from 2010-06-29 (26
times).

'_geom_bond_publ_flag' value 'N' changed to 'n' according to
'/home/saulius/struct/CIF-dictionaries/cif_core.dic' dictionary named
'cif_core.dic' version 2.4.1 from 2010-06-29 (23 times).

Automatic conversion script
Id: cif_fix_enum 1527 2010-12-29 10:47:43Z saulius 

The following automatic conversions were performed:

'_geom_bond_publ_flag' value 'Y' changed to 'y' according to
/home/saulius/struct/CIF-dictionaries/cif_core.dic dictionary named
'cif_core.dic' version 2.4.1 from 2010-06-29 (26
times).

'_geom_bond_publ_flag' value 'N' changed to 'n' according to
/home/saulius/struct/CIF-dictionaries/cif_core.dic dictionary named
'cif_core.dic' version 2.4.1 from 2010-06-29 (23
times).

'_geom_angle_publ_flag' value 'Y' changed to 'y' according
to /home/saulius/struct/CIF-dictionaries/cif_core.dic dictionary
named 'cif_core.dic' version 2.4.1 from 2010-06-29 (28
times).

'_geom_angle_publ_flag' value 'N' changed to 'n' according
to /home/saulius/struct/CIF-dictionaries/cif_core.dic dictionary
named 'cif_core.dic' version 2.4.1 from 2010-06-29 (100
times).

'_geom_torsion_publ_flag' value 'N' changed to 'n' according
to /home/saulius/struct/CIF-dictionaries/cif_core.dic dictionary
named 'cif_core.dic' version 2.4.1 from 2010-06-29 (242
times).

'_geom_torsion_publ_flag' value 'Y' changed to 'y' according
to /home/saulius/struct/CIF-dictionaries/cif_core.dic dictionary
named 'cif_core.dic' version 2.4.1 from 2010-06-29 (10 times).

Automatic conversion script
Id: cif_fix_values 1715 2011-07-08 13:25:40Z adriana 
;
_cod_original_cell_volume 2709.6(15)
_cod_original_sg_symbol_H-M 'P 21/c'
_cod_database_code 2011917
_cod_database_fobs_code 2011917

loop_
_symmetry_equiv_pos_as_xyz
'x, y, z'
'-x, y+1/2, -z+1/2'
'-x, -y, -z'
'x, -y-1/2, z-1/2'

loop_
_atom_site_label
_atom_site_fract_x
_atom_site_fract_y
_atom_site_fract_z
_atom_site_U_iso_or_equiv
_atom_site_adp_type
_atom_site_calc_flag
_atom_site_refinement_flags
_atom_site_occupancy
_atom_site_disorder_assembly
_atom_site_disorder_group
_atom_site_type_symbol
Ti1 .19750(3) .91652(7) .26340(3) .02001(16) Uani d . 1 . . Ti
S1 .27002(4) 1.12940(11) .20217(5) .0224(2) Uani d . 1 . . S
S2 .04384(4) 1.17257(11) .16909(5) .0241(2) Uani d . 1 . . S
S3 .32987(5) .81034(14) .44120(5) .0389(3) Uani d . 1 . . S
O1 .23536(12) 1.2434(3) .13644(13) .0301(5) Uani d . 1 . . O
O2 .26288(11) 1.1652(3) .27405(12) .0254(5) Uani d . 1 . . O
O3 .11895(11) 1.1037(3) .20165(13) .0267(5) Uani d . 1 . . O
O4 .03892(13) 1.3234(3) .21030(14) .0366(6) Uani d . 1 . . O
O5 -.01109(12) 1.0415(3) .14941(14) .0361(6) Uani d . 1 . . O
O6 .29812(12) .8581(3) .35731(13) .0292(5) Uani d . 1 . . O
O7 .36277(18) .9541(4) .49175(16) .0708(10) Uani d . 1 . . O
O8 .28477(17) .6958(5) .45916(18) .0731(10) Uani d . 1 . . O
O9 .18276(12) 1.0355(3) .35697(12) .0265(5) Uani d . 1 . . O
F1 .04941(12) 1.1340(3) .03568(12) .0435(6) Uani d . 1 . . F
F2 .07159(12) 1.3933(3) .08131(12) .0414(5) Uani d . 1 . . F
F3 -.03809(11) 1.2956(3) .03017(12) .0526(6) Uani d . 1 . . F
F4 .45266(16) .7602(5) .43495(19) .0974(11) Uani d . 1 . . F
F5 .38306(18) .5406(4) .40171(19) .1015(12) Uani d . 1 . . F
F6 .44204(15) .6124(4) .52315(15) .0757(9) Uani d . 1 . . F
N1 .23695(14) .9366(3) .18636(14) .0223(6) Uani d . 1 . . N
C1 .36338(17) 1.1208(4) .22727(19) .0247(7) Uani d . 1 . . C
C2 .38450(19) 1.1408(5) .1678(2) .0354(9) Uani d . 1 . . C
H2 .3494 1.1587 .1152 .042 Uiso calc R 1 . . H
C3 .4575(2) 1.1340(5) .1875(2) .0408(9) Uani d . 1 . . C
H3 .4722 1.1455 .1475 .049 Uiso calc R 1 . . H
C4 .50998(19) 1.1109(5) .2640(2) .0369(9) Uani d . 1 . . C
C5 .4875(2) 1.0887(5) .3219(2) .0393(9) Uani d . 1 . . C
H5 .5227 1.0695 .3744 .047 Uiso calc R 1 . . H
C6 .41441(18) 1.0944(5) .3039(2) .0347(9) Uani d . 1 . . C
H6 .3997 1.0804 .3438 .042 Uiso calc R 1 . . H
C7 .5899(2) 1.1106(6) .2851(3) .0541(12) Uani d . 1 . . C
H7A .5990 1.0269 .2519 .081 Uiso calc R 1 . . H
H7B .6181 1.0771 .3400 .081 Uiso calc R 1 . . H
H7C .6045 1.2278 .2771 .081 Uiso calc R 1 . . H
C8 .22006(18) .8411(4) .11286(19) .0277(8) Uani d . 1 . . C
H8A .2612 .8471 .0999 .033 Uiso calc R 1 . . H
H8B .1762 .8897 .0688 .033 Uiso calc R 1 . . H
C9 .20710(19) .6542(4) .1306(2) .0320(8) Uani d . 1 . . C
H9A .1755 .5924 .0816 .038 Uiso calc R 1 . . H
H9B .2538 .5906 .1565 .038 Uiso calc R 1 . . H
C10 .17103(18) .6613(4) .18390(19) .0265(8) Uani d . 1 . . C
C11 .10399(17) .7457(4) .1670(2) .0262(7) Uani d . 1 . . C
H11 .0718 .7972 .1186 .031 Uiso calc R 1 . . H
C12 .09401(19) .7392(4) .2347(2) .0296(8) Uani d . 1 . . C
H12 .0534 .7843 .2395 .036 Uiso calc R 1 . . H
C13 .15406(19) .6552(4) .2943(2) .0318(8) Uani d . 1 . . C
H13 .1618 .6352 .3463 .038 Uiso calc R 1 . . H
C14 .20110(19) .6059(4) .2619(2) .0306(8) Uani d . 1 . . C
H14 .2457 .5451 .2888 .037 Uiso calc R 1 . . H
C15 .2136(2) 1.2082(5) .3870(2) .0373(9) Uani d . 1 . . C
H15A .1922 1.2981 .3457 .045 Uiso calc R 1 . . H
H15B .2669 1.2074 .4064 .045 Uiso calc R 1 . . H
C16 .1946(3) 1.2434(6) .4522(3) .0688(16) Uani d . 1 . . C
H16A .1904 1.3705 .4590 .083 Uiso calc R 1 . . H
H16B .2315 1.1936 .5020 .083 Uiso calc R 1 . . H
C17 .1229(2) 1.1542(6) .4263(3) .0529(12) Uani d . 1 . . C
H17A .1141 1.1246 .4715 .064 Uiso calc R 1 . . H
H17B .0827 1.2284 .3896 .064 Uiso calc R 1 . . H
C18 .1305(2) .9940(6) .3871(2) .0486(11) Uani d . 1 . . C
H18A .1486 .8958 .4246 .058 Uiso calc R 1 . . H
H18B .0831 .9604 .3438 .058 Uiso calc R 1 . . H
C19 .03139(18) 1.2536(4) .07416(19) .0275(8) Uani d . 1 . . C
C20 .4062(3) .6738(7) .4509(3) .0552(12) Uani d . 1 . . C

loop_
_atom_site_aniso_label
_atom_site_aniso_U_11
_atom_site_aniso_U_22
_atom_site_aniso_U_33
_atom_site_aniso_U_12
_atom_site_aniso_U_13
_atom_site_aniso_U_23
Ti1 .0201(3) .0217(3) .0217(3) -.0002(2) .0125(2) .0000(2)
S1 .0216(4) .0247(5) .0254(4) -.0008(3) .0147(3) .0003(3)
S2 .0213(4) .0309(5) .0244(4) .0022(3) .0142(3) .0027(4)
S3 .0332(5) .0559(7) .0276(5) .0131(5) .0136(4) .0090(4)
O1 .0306(13) .0315(14) .0330(13) .0032(11) .0185(11) .0078(11)
O2 .0279(12) .0286(13) .0261(12) -.0031(10) .0177(10) -.0026(10)
O3 .0206(11) .0285(13) .0322(13) .0033(10) .0130(10) .0048(10)
O4 .0392(15) .0411(16) .0390(14) .0080(12) .0260(12) -.0040(12)
O5 .0236(13) .0388(15) .0476(16) -.0039(11) .0175(12) .0077(12)
O6 .0245(12) .0336(14) .0308(13) .0025(10) .0137(10) .0052(11)
O7 .066(2) .080(2) .0367(17) .0223(18) -.0021(15) -.0153(16)
O8 .0523(19) .113(3) .061(2) .0055(19) .0321(16) .046(2)
O9 .0322(13) .0288(13) .0280(12) -.0041(10) .0219(11) -.0035(10)
F1 .0644(15) .0416(13) .0377(12) -.0106(11) .0347(11) -.0116(10)
F2 .0586(14) .0325(12) .0411(12) -.0152(11) .0295(11) -.0010(10)
F3 .0349(13) .0757(17) .0368(12) .0096(12) .0072(10) .0185(12)
F4 .0544(18) .145(3) .109(2) .0409(19) .0513(18) .053(2)
F5 .104(3) .087(2) .087(2) .055(2) .0190(19) -.0116(19)
F6 .0688(18) .092(2) .0541(16) .0432(16) .0170(14) .0321(15)
N1 .0225(14) .0266(16) .0222(14) -.0025(12) .0140(12) -.0017(11)
C1 .0230(17) .0260(19) .0298(18) -.0029(14) .0160(14) -.0022(14)
C2 .0309(19) .048(2) .032(2) -.0051(17) .0178(16) .0006(17)
C3 .036(2) .051(3) .050(2) -.0035(19) .0326(19) -.0026(19)
C4 .0268(19) .033(2) .057(3) -.0020(16) .0245(19) -.0034(18)
C5 .028(2) .051(2) .037(2) -.0020(18) .0131(17) .0026(19)
C6 .0293(19) .045(2) .0322(19) -.0041(17) .0161(16) .0001(17)
C7 .031(2) .061(3) .077(3) -.002(2) .029(2) .002(2)
C8 .0251(17) .033(2) .0293(18) -.0027(15) .0163(15) -.0054(15)
C9 .0327(19) .030(2) .041(2) -.0067(16) .0235(17) -.0117(16)
C10 .0293(18) .0189(18) .036(2) -.0062(14) .0184(16) -.0073(14)
C11 .0245(18) .0260(19) .0309(18) -.0065(14) .0151(15) -.0059(15)
C12 .0302(19) .0256(19) .042(2) -.0069(15) .0247(17) -.0045(16)
C13 .040(2) .0255(19) .036(2) -.0083(16) .0225(17) .0010(16)
C14 .0339(19) .0209(18) .039(2) -.0001(15) .0185(16) .0011(16)
C15 .057(2) .030(2) .037(2) -.0094(18) .0325(19) -.0094(16)
C16 .119(5) .056(3) .070(3) -.032(3) .076(3) -.029(3)
C17 .066(3) .060(3) .054(3) .012(2) .045(2) -.001(2)
C18 .053(3) .059(3) .061(3) -.020(2) .050(2) -.023(2)
C19 .0290(19) .0276(19) .0242(17) -.0008(15) .0105(15) .0013(15)
C20 .051(3) .065(3) .046(3) .022(2) .019(2) .013(2)

loop_
_atom_type_symbol
_atom_type_description
_atom_type_scat_dispersion_real
_atom_type_scat_dispersion_imag
_atom_type_scat_source
C C .0033 .0016 'International Tables Vol C Tables 4.2.6.8 and 6.1.1.4'
H H .0000 .0000 'International Tables Vol C Tables 4.2.6.8 and 6.1.1.4'
N N .0061 .0033 'International Tables Vol C Tables 4.2.6.8 and 6.1.1.4'
O O .0106 .0060 'International Tables Vol C Tables 4.2.6.8 and 6.1.1.4'
F F .0171 .0103 'International Tables Vol C Tables 4.2.6.8 and 6.1.1.4'
S S .1246 .1234 'International Tables Vol C Tables 4.2.6.8 and 6.1.1.4'
Ti Ti .2776 .4457 'International Tables Vol C Tables 4.2.6.8 and 6.1.1.4'

loop_
_geom_angle_atom_site_label_1
_geom_angle_atom_site_label_2
_geom_angle_atom_site_label_3
_geom_angle
_geom_angle_publ_flag
N1 Ti1 O3 89.99(10) y
N1 Ti1 O6 94.31(10) y
O3 Ti1 O6 148.26(9) y
N1 Ti1 O9 147.83(10) y
O3 Ti1 O9 79.42(9) y
O6 Ti1 O9 80.35(9) y
N1 Ti1 O2 65.09(9) y
O3 Ti1 O2 75.86(9) y
O6 Ti1 O2 77.56(9) y
O9 Ti1 O2 82.82(8) y
N1 Ti1 C11 85.72(11) n
O3 Ti1 C11 77.61(11) n
O6 Ti1 C11 134.04(11) n
O9 Ti1 C11 120.69(10) n
O2 Ti1 C11 140.07(10) n
N1 Ti1 C13 125.34(12) n
O3 Ti1 C13 115.81(11) n
O6 Ti1 C13 86.88(11) n
O9 Ti1 C13 86.29(11) n
O2 Ti1 C13 162.28(10) n
C11 Ti1 C13 57.63(12) n
N1 Ti1 C12 120.00(11) n
O3 Ti1 C12 82.72(11) n
O6 Ti1 C12 121.08(11) n
O9 Ti1 C12 88.95(10) n
O2 Ti1 C12 158.11(10) n
C11 Ti1 C12 34.49(11) n
C13 Ti1 C12 34.41(12) n
N1 Ti1 C14 92.44(12) n
O3 Ti1 C14 134.43(11) n
O6 Ti1 C14 76.85(11) n
O9 Ti1 C14 116.67(11) n
O2 Ti1 C14 144.24(11) n
C11 Ti1 C14 57.26(12) n
C13 Ti1 C14 34.80(12) n
C12 Ti1 C14 57.10(12) n
N1 Ti1 C10 68.90(11) n
O3 Ti1 C10 107.74(11) n
O6 Ti1 C10 103.12(11) n
O9 Ti1 C10 143.27(10) n
O2 Ti1 C10 133.87(10) n
C11 Ti1 C10 34.89(11) n
C13 Ti1 C10 57.81(12) n
C12 Ti1 C10 57.53(11) n
C14 Ti1 C10 34.26(11) n
N1 Ti1 S1 33.75(8) n
O3 Ti1 S1 77.82(7) n
O6 Ti1 S1 88.52(7) n
O9 Ti1 S1 114.09(7) n
O2 Ti1 S1 31.72(5) n
C11 Ti1 S1 113.16(9) n
C13 Ti1 S1 158.02(9) n
C12 Ti1 S1 146.03(9) n
C14 Ti1 S1 123.32(9) n
C10 Ti1 S1 102.60(8) n
O1 S1 O2 119.25(14) y
O1 S1 N1 113.29(14) y
O2 S1 N1 97.68(13) y
O1 S1 C1 108.18(15) y
O2 S1 C1 108.12(14) n
N1 S1 C1 109.76(15) n
O4 S2 O5 117.72(15) y
O4 S2 O3 112.15(14) y
O5 S2 O3 114.60(14) n
O4 S2 C19 105.37(15) y
O5 S2 C19 103.73(15) n
O3 S2 C19 100.84(14) n
O7 S3 O8 118.2(2) n
O7 S3 O6 113.01(18) n
O8 S3 O6 113.37(17) n
O7 S3 C20 104.4(2) y
O8 S3 C20 104.6(2) n
O6 S3 C20 100.81(17) n
S1 O2 Ti1 93.84(11) y
S2 O3 Ti1 151.67(14) y
S3 O6 Ti1 140.03(14) y
C15 O9 C18 107.8(2) y
C15 O9 Ti1 120.49(18) y
C18 O9 Ti1 130.0(2) n
C8 N1 S1 122.1(2) y
C8 N1 Ti1 132.0(2) y
S1 N1 Ti1 102.35(13) y
C6 C1 C2 120.9(3) n
C6 C1 S1 120.5(3) n
C2 C1 S1 118.6(3) n
C3 C2 C1 118.5(3) n
C2 C3 C4 121.9(3) n
C3 C4 C5 118.4(3) n
C3 C4 C7 121.3(4) n
C5 C4 C7 120.2(4) n
C6 C5 C4 121.0(3) n
C1 C6 C5 119.2(3) n
N1 C8 C9 103.8(3) n
C10 C9 C8 107.9(3) n
C14 C10 C11 107.2(3) n
C14 C10 C9 126.5(3) n
C11 C10 C9 125.9(3) n
C14 C10 Ti1 72.63(19) n
C11 C10 Ti1 72.09(18) n
C9 C10 Ti1 114.9(2) n
C12 C11 C10 107.9(3) n
C12 C11 Ti1 72.94(19) n
C10 C11 Ti1 73.02(18) n
C13 C12 C11 108.8(3) n
C13 C12 Ti1 72.68(19) n
C11 C12 Ti1 72.58(18) n
C12 C13 C14 107.0(3) n
C12 C13 Ti1 72.92(19) n
C14 C13 Ti1 72.77(19) n
C10 C14 C13 109.1(3) n
C10 C14 Ti1 73.11(19) n
C13 C14 Ti1 72.43(19) n
O9 C15 C16 105.0(3) n
C15 C16 C17 103.6(3) n
C18 C17 C16 103.1(3) n
O9 C18 C17 106.7(3) n
F2 C19 F1 107.0(3) n
F2 C19 F3 108.4(3) n
F1 C19 F3 107.8(3) y
F2 C19 S2 111.8(2) y
F1 C19 S2 111.8(2) n
F3 C19 S2 109.7(2) n
F4 C20 F5 106.8(4) n
F4 C20 F6 107.5(4) n
F5 C20 F6 108.9(4) n
F4 C20 S3 112.2(3) n
F5 C20 S3 110.6(3) n
F6 C20 S3 110.8(3) n

loop_
_geom_bond_atom_site_label_1
_geom_bond_atom_site_label_2
_geom_bond_site_symmetry_2
_geom_bond_distance
_geom_bond_publ_flag
Ti1 N1 . 1.993(3) y
Ti1 O3 . 2.086(2) y
Ti1 O6 . 2.093(2) y
Ti1 O9 . 2.156(2) y
Ti1 O2 . 2.289(2) y
Ti1 C11 . 2.373(3) y
Ti1 C13 . 2.375(3) y
Ti1 C12 . 2.378(3) y
Ti1 C14 . 2.379(3) y
Ti1 C10 . 2.385(3) y
Ti1 S1 . 2.8078(11) n
S1 O1 . 1.431(2) y
S1 O2 . 1.479(2) y
S1 N1 . 1.597(3) y
S1 C1 . 1.766(3) y
S2 O4 . 1.429(2) y
S2 O5 . 1.432(2) n
S2 O3 . 1.483(2) y
S2 C19 . 1.831(3) y
S3 O7 . 1.420(3) n
S3 O8 . 1.431(3) n
S3 O6 . 1.484(2) n
S3 C20 . 1.831(5) n
O9 C15 . 1.467(4) y
O9 C18 . 1.472(4) n
F1 C19 . 1.331(4) y
F2 C19 . 1.323(4) n
F3 C19 . 1.335(4) n
F4 C20 . 1.311(5) y
F5 C20 . 1.323(5) n
F6 C20 . 1.329(5) n
N1 C8 . 1.484(4) y
C1 C6 . 1.383(5) n
C1 C2 . 1.404(5) n
C2 C3 . 1.380(5) n
C3 C4 . 1.387(5) n
C4 C5 . 1.396(5) n
C4 C7 . 1.513(5) n
C5 C6 . 1.390(5) n
C8 C9 . 1.522(5) y
C9 C10 . 1.516(4) y
C10 C14 . 1.403(5) y
C10 C11 . 1.427(5) y
C11 C12 . 1.408(5) n
C12 C13 . 1.406(5) n
C13 C14 . 1.422(5) n
C15 C16 . 1.498(5) y
C16 C17 . 1.498(6) n
C17 C18 . 1.485(5) n

loop_
_geom_torsion_atom_site_label_1
_geom_torsion_atom_site_label_2
_geom_torsion_atom_site_label_3
_geom_torsion_atom_site_label_4
_geom_torsion
_geom_torsion_publ_flag
O1 S1 O2 Ti1 114.12(13) n
N1 S1 O2 Ti1 -8.07(12) y
C1 S1 O2 Ti1 -121.85(13) y
N1 Ti1 O2 S1 7.06(11) n
O3 Ti1 O2 S1 -89.65(11) n
O6 Ti1 O2 S1 107.86(12) n
O9 Ti1 O2 S1 -170.49(12) n
C11 Ti1 O2 S1 -39.87(19) n
C13 Ti1 O2 S1 137.0(3) n
C12 Ti1 O2 S1 -101.8(3) n
C14 Ti1 O2 S1 62.7(2) n
C10 Ti1 O2 S1 11.52(18) n
O4 S2 O3 Ti1 108.6(3) n
O5 S2 O3 Ti1 -29.0(4) n
C19 S2 O3 Ti1 -139.7(3) n
N1 Ti1 O3 S2 139.7(3) n
O6 Ti1 O3 S2 -122.0(3) n
O9 Ti1 O3 S2 -70.8(3) n
O2 Ti1 O3 S2 -156.0(3) n
C11 Ti1 O3 S2 54.1(3) n
C13 Ti1 O3 S2 9.8(3) n
C12 Ti1 O3 S2 19.5(3) n
C14 Ti1 O3 S2 46.3(4) n
C10 Ti1 O3 S2 72.0(3) n
S1 Ti1 O3 S2 171.5(3) n
O7 S3 O6 Ti1 -100.3(3) n
O8 S3 O6 Ti1 37.7(3) n
C20 S3 O6 Ti1 148.9(3) y
N1 Ti1 O6 S3 -176.0(2) n
O3 Ti1 O6 S3 87.0(3) n
O9 Ti1 O6 S3 36.0(2) n
O2 Ti1 O6 S3 120.7(2) n
C11 Ti1 O6 S3 -87.8(3) n
C13 Ti1 O6 S3 -50.8(2) n
C12 Ti1 O6 S3 -46.9(3) n
C14 Ti1 O6 S3 -84.5(2) n
C10 Ti1 O6 S3 -106.7(2) n
S1 Ti1 O6 S3 150.7(2) n
N1 Ti1 O9 C15 -2.6(3) n
O3 Ti1 O9 C15 -75.4(2) n
O6 Ti1 O9 C15 80.1(2) n
O2 Ti1 O9 C15 1.5(2) n
C11 Ti1 O9 C15 -144.0(2) n
C13 Ti1 O9 C15 167.5(3) n
C12 Ti1 O9 C15 -158.1(3) n
C14 Ti1 O9 C15 150.0(2) n
C10 Ti1 O9 C15 179.1(2) n
S1 Ti1 O9 C15 -3.9(3) n
N1 Ti1 O9 C18 160.4(3) n
O3 Ti1 O9 C18 87.7(3) n
O6 Ti1 O9 C18 -116.9(3) n
O2 Ti1 O9 C18 164.5(3) n
C11 Ti1 O9 C18 19.0(3) n
C13 Ti1 O9 C18 -29.5(3) n
C12 Ti1 O9 C18 4.9(3) n
C14 Ti1 O9 C18 -47.0(3) n
C10 Ti1 O9 C18 -17.9(4) n
S1 Ti1 O9 C18 159.1(3) n
O1 S1 N1 C8 44.2(3) n
O2 S1 N1 C8 170.7(2) y
C1 S1 N1 C8 -76.8(3) n
Ti1 S1 N1 C8 161.2(3) n
O1 S1 N1 Ti1 -117.02(14) n
O2 S1 N1 Ti1 9.48(14) y
C1 S1 N1 Ti1 121.94(14) n
O3 Ti1 N1 C8 -90.8(3) n
O6 Ti1 N1 C8 120.7(3) n
O9 Ti1 N1 C8 -160.6(2) n
O2 Ti1 N1 C8 -165.2(3) n
C11 Ti1 N1 C8 -13.2(3) n
C13 Ti1 N1 C8 31.5(3) n
C12 Ti1 N1 C8 -9.2(3) n
C14 Ti1 N1 C8 43.7(3) n
C10 Ti1 N1 C8 18.3(3) n
S1 Ti1 N1 C8 -158.5(4) n
O3 Ti1 N1 S1 67.70(13) n
O6 Ti1 N1 S1 -80.83(13) n
O9 Ti1 N1 S1 -2.1(3) n
O2 Ti1 N1 S1 -6.68(10) n
C11 Ti1 N1 S1 145.27(14) n
C13 Ti1 N1 S1 -170.05(13) n
C12 Ti1 N1 S1 149.28(13) n
C14 Ti1 N1 S1 -157.82(14) n
C10 Ti1 N1 S1 176.76(17) n
O1 S1 C1 C6 149.4(3) n
O2 S1 C1 C6 19.0(3) y
N1 S1 C1 C6 -86.5(3) y
Ti1 S1 C1 C6 -39.8(3) n
O1 S1 C1 C2 -30.7(3) n
O2 S1 C1 C2 -161.1(3) n
N1 S1 C1 C2 93.4(3) n
Ti1 S1 C1 C2 140.1(2) n
C6 C1 C2 C3 -.1(5) n
S1 C1 C2 C3 -180.0(3) n
C1 C2 C3 C4 -1.1(6) n
C2 C3 C4 C5 2.0(6) n
C2 C3 C4 C7 -177.6(4) n
C3 C4 C5 C6 -1.7(6) n
C7 C4 C5 C6 177.8(4) n
C2 C1 C6 C5 .3(5) n
S1 C1 C6 C5 -179.8(3) n
C4 C5 C6 C1 .6(6) n
S1 N1 C8 C9 167.4(2) n
Ti1 N1 C8 C9 -37.6(4) y
N1 C8 C9 C10 34.9(3) y
C8 C9 C10 C14 -113.3(4) n
C8 C9 C10 C11 58.2(4) y
C8 C9 C10 Ti1 -27.0(3) n
N1 Ti1 C10 C14 130.4(2) n
O3 Ti1 C10 C14 -146.74(19) n
O6 Ti1 C10 C14 40.8(2) n
O9 Ti1 C10 C14 -50.6(3) n
O2 Ti1 C10 C14 126.0(2) n
C11 Ti1 C10 C14 -115.2(3) n
C13 Ti1 C10 C14 -36.9(2) n
C12 Ti1 C10 C14 -77.9(2) n
S1 Ti1 C10 C14 132.21(19) n
N1 Ti1 C10 C11 -114.4(2) n
O3 Ti1 C10 C11 -31.5(2) n
O6 Ti1 C10 C11 155.98(18) n
O9 Ti1 C10 C11 64.6(3) n
O2 Ti1 C10 C11 -118.76(19) n
C13 Ti1 C10 C11 78.3(2) n
C12 Ti1 C10 C11 37.30(19) n
C14 Ti1 C10 C11 115.2(3) n
S1 Ti1 C10 C11 -112.59(18) n
N1 Ti1 C10 C9 7.5(2) n
O3 Ti1 C10 C9 90.4(3) n
O6 Ti1 C10 C9 -82.1(3) n
O9 Ti1 C10 C9 -173.5(2) n
O2 Ti1 C10 C9 3.2(3) n
C11 Ti1 C10 C9 122.0(3) n
C13 Ti1 C10 C9 -159.8(3) n
C12 Ti1 C10 C9 159.3(3) n
C14 Ti1 C10 C9 -122.8(3) n
S1 Ti1 C10 C9 9.4(3) n
C14 C10 C11 C12 -.4(4) n
C9 C10 C11 C12 -173.3(3) n
Ti1 C10 C11 C12 -65.1(2) n
C14 C10 C11 Ti1 64.7(2) n
C9 C10 C11 Ti1 -108.2(3) n
N1 Ti1 C11 C12 173.9(2) n
O3 Ti1 C11 C12 -95.2(2) n
O6 Ti1 C11 C12 82.0(2) n
O9 Ti1 C11 C12 -25.6(2) n
O2 Ti1 C11 C12 -144.50(19) n
C13 Ti1 C11 C12 36.6(2) n
C14 Ti1 C11 C12 78.2(2) n
C10 Ti1 C11 C12 115.5(3) n
S1 Ti1 C11 C12 -166.00(17) n
N1 Ti1 C11 C10 58.41(19) n
O3 Ti1 C11 C10 149.3(2) n
O6 Ti1 C11 C10 -33.5(2) n
O9 Ti1 C11 C10 -141.08(18) n
O2 Ti1 C11 C10 100.0(2) n
C13 Ti1 C11 C10 -78.8(2) n
C12 Ti1 C11 C10 -115.5(3) n
C14 Ti1 C11 C10 -37.26(19) n
S1 Ti1 C11 C10 78.54(19) n
C10 C11 C12 C13 1.1(4) n
Ti1 C11 C12 C13 -64.1(2) n
C10 C11 C12 Ti1 65.2(2) n
N1 Ti1 C12 C13 109.8(2) n
O3 Ti1 C12 C13 -164.4(2) n
O6 Ti1 C12 C13 -6.9(2) n
O9 Ti1 C12 C13 -85.0(2) n
O2 Ti1 C12 C13 -152.6(2) n
C11 Ti1 C12 C13 116.9(3) n
C14 Ti1 C12 C13 38.2(2) n
C10 Ti1 C12 C13 79.1(2) n
S1 Ti1 C12 C13 140.34(18) n
N1 Ti1 C12 C11 -7.1(2) n
O3 Ti1 C12 C11 78.7(2) n
O6 Ti1 C12 C11 -123.8(2) n
O9 Ti1 C12 C11 158.2(2) n
O2 Ti1 C12 C11 90.5(3) n
C13 Ti1 C12 C11 -116.9(3) n
C14 Ti1 C12 C11 -78.7(2) n
C10 Ti1 C12 C11 -37.75(19) n
S1 Ti1 C12 C11 23.5(3) n
C11 C12 C13 C14 -1.2(4) n
Ti1 C12 C13 C14 -65.3(2) n
C11 C12 C13 Ti1 64.0(2) n
N1 Ti1 C13 C12 -92.8(2) n
O3 Ti1 C13 C12 17.2(2) n
O6 Ti1 C13 C12 174.1(2) n
O9 Ti1 C13 C12 93.6(2) n
O2 Ti1 C13 C12 145.7(3) n
C11 Ti1 C13 C12 -36.72(19) n
C14 Ti1 C13 C12 -114.6(3) n
C10 Ti1 C13 C12 -78.3(2) n
S1 Ti1 C13 C12 -107.7(3) n
N1 Ti1 C13 C14 21.8(3) n
O3 Ti1 C13 C14 131.8(2) n
O6 Ti1 C13 C14 -71.3(2) n
O9 Ti1 C13 C14 -151.8(2) n
O2 Ti1 C13 C14 -99.7(4) n
C11 Ti1 C13 C14 77.9(2) n
C12 Ti1 C13 C14 114.6(3) n
C10 Ti1 C13 C14 36.3(2) n
S1 Ti1 C13 C14 6.9(4) n
C11 C10 C14 C13 -.3(4) n
C9 C10 C14 C13 172.5(3) n
Ti1 C10 C14 C13 64.0(2) n
C11 C10 C14 Ti1 -64.3(2) n
C9 C10 C14 Ti1 108.5(3) n
C12 C13 C14 C10 .9(4) n
Ti1 C13 C14 C10 -64.4(2) n
C12 C13 C14 Ti1 65.4(2) n
N1 Ti1 C14 C10 -45.4(2) n
O3 Ti1 C14 C10 47.0(3) n
O6 Ti1 C14 C10 -139.2(2) n
O9 Ti1 C14 C10 148.84(18) n
O2 Ti1 C14 C10 -93.9(2) n
C11 Ti1 C14 C10 37.97(19) n
C13 Ti1 C14 C10 117.0(3) n
C12 Ti1 C14 C10 79.3(2) n
S1 Ti1 C14 C10 -59.9(2) n
N1 Ti1 C14 C13 -162.4(2) n
O3 Ti1 C14 C13 -70.0(3) n
O6 Ti1 C14 C13 103.8(2) n
O9 Ti1 C14 C13 31.8(2) n
O2 Ti1 C14 C13 149.11(19) n
C11 Ti1 C14 C13 -79.0(2) n
C12 Ti1 C14 C13 -37.7(2) n
C10 Ti1 C14 C13 -117.0(3) n
S1 Ti1 C14 C13 -176.90(17) n
C18 O9 C15 C16 15.5(4) n
Ti1 O9 C15 C16 -178.1(3) n
O9 C15 C16 C17 -32.6(5) n
C15 C16 C17 C18 37.0(5) n
C15 O9 C18 C17 7.8(4) n
Ti1 O9 C18 C17 -156.9(3) n
C16 C17 C18 O9 -27.8(5) n
O4 S2 C19 F2 47.0(3) n
O5 S2 C19 F2 171.3(2) n
O3 S2 C19 F2 -69.8(3) n
O4 S2 C19 F1 167.0(2) n
O5 S2 C19 F1 -68.6(3) n
O3 S2 C19 F1 50.3(3) n
O4 S2 C19 F3 -73.4(3) n
O5 S2 C19 F3 51.0(3) n
O3 S2 C19 F3 169.8(2) n
O7 S3 C20 F4 -56.1(4) n
O8 S3 C20 F4 179.1(3) n
O6 S3 C20 F4 61.2(4) n
O7 S3 C20 F5 -175.2(3) n
O8 S3 C20 F5 60.0(4) n
O6 S3 C20 F5 -57.8(4) n
O7 S3 C20 F6 64.0(4) n
O8 S3 C20 F6 -60.8(4) n
O6 S3 C20 F6 -178.6(3) n
